data_7047370
loop_
_publ_author_name
'Geng, Lei'
'Wang, Hao'
'Li, Qiang'
'Lu, Hong-Yan'
'Li, Guo-Bao'

_publ_section_title
;
 Synthesis and characterization of a series of transition metal
 oxychlorides: MBi(SeO<sub>3</sub>)<sub>2</sub>(H<sub>2</sub>O)Cl (M = Co,
 Ni, Cu).
;
_journal_issue 38
_journal_name_full 'Dalton transactions (Cambridge, England : 2003)'
_journal_page_first 13466
_journal_page_last 13471
_journal_paper_doi 10.1039/c8dt02354a
_journal_volume 47
_journal_year 2018
_chemical_formula_sum 'Bi Cl Co H2 O7 Se2'
_chemical_formula_weight 575.30
_space_group_crystal_system orthorhombic
_space_group_IT_number 61
_space_group_name_Hall '-P 2ac 2ab'
_space_group_name_H-M_alt 'P b c a'
_symmetry_space_group_name_Hall '-P 2ac 2ab'
_symmetry_space_group_name_H-M 'P b c a'
_atom_sites_solution_hydrogens difmap
_audit_creation_method SHELXL-2014/7
_audit_update_record
;
2018-06-08 deposited with the CCDC.
2018-08-24 downloaded from the CCDC.
;
_cell_angle_alpha 90
_cell_angle_beta 90
_cell_angle_gamma 90
_cell_formula_units_Z 8
_cell_length_a 14.0563(5)
_cell_length_b 7.5815(2)
_cell_length_c 14.9961(5)
_cell_measurement_reflns_used 985
_cell_measurement_temperature 293(2)
_cell_measurement_theta_max 55.044
_cell_measurement_theta_min 5.797
_cell_volume 1598.10(9)
_computing_structure_refinement 'SHELXL-2014/7 (Sheldrick, 2014)'
_diffrn_ambient_temperature 293(2)
_diffrn_measured_fraction_theta_full 0.999
_diffrn_measured_fraction_theta_max 0.999
_diffrn_measurement_device_type 'Bruker D8 QUEST'
_diffrn_measurement_method 'phi and omega scans'
_diffrn_radiation_type MoK\a
_diffrn_radiation_wavelength 0.71073
_diffrn_reflns_av_R_equivalents 0.0378
_diffrn_reflns_av_unetI/netI 0.0109
_diffrn_reflns_Laue_measured_fraction_full 0.999
_diffrn_reflns_Laue_measured_fraction_max 0.999
_diffrn_reflns_limit_h_max 18
_diffrn_reflns_limit_h_min -18
_diffrn_reflns_limit_k_max 9
_diffrn_reflns_limit_k_min -9
_diffrn_reflns_limit_l_max 19
_diffrn_reflns_limit_l_min -19
_diffrn_reflns_number 46635
_diffrn_reflns_point_group_measured_fraction_full 0.999
_diffrn_reflns_point_group_measured_fraction_max 0.999
_diffrn_reflns_theta_full 25.242
_diffrn_reflns_theta_max 27.537
_diffrn_reflns_theta_min 2.898
_exptl_absorpt_coefficient_mu 33.508
_exptl_absorpt_correction_type multi-scan
_exptl_crystal_colour purple
_exptl_crystal_density_diffrn 4.782
_exptl_crystal_description plate-shaped
_exptl_crystal_F_000 2024
_exptl_crystal_size_max 0.200
_exptl_crystal_size_mid 0.150
_exptl_crystal_size_min 0.100
_exptl_transmission_factor_max 0.035
_exptl_transmission_factor_min 0.003
_refine_diff_density_max 0.693
_refine_diff_density_min -1.062
_refine_diff_density_rms 0.137
_refine_ls_extinction_coef 0.00230(5)
_refine_ls_extinction_expression Fc^*^=kFc[1+0.001xFc^2^\l^3^/sin(2\q)]^-1/4^
_refine_ls_extinction_method 'SHELXL-2014/7 (Sheldrick 2014'
_refine_ls_goodness_of_fit_ref 1.045
_refine_ls_hydrogen_treatment constr
_refine_ls_matrix_type full
_refine_ls_number_parameters 110
_refine_ls_number_reflns 1839
_refine_ls_number_restraints 0
_refine_ls_restrained_S_all 1.045
_refine_ls_R_factor_all 0.0132
_refine_ls_R_factor_gt 0.0122
_refine_ls_shift/su_max 0.001
_refine_ls_shift/su_mean 0.000
_refine_ls_structure_factor_coef Fsqd
_refine_ls_weighting_details 'w=1/[\s^2^(Fo^2^)+(0.0178P)^2^+3.1502P] where P=(Fo^2^+2Fc^2^)/3'
_refine_ls_weighting_scheme calc
_refine_ls_wR_factor_gt 0.0304
_refine_ls_wR_factor_ref 0.0307
_reflns_Friedel_coverage 0.000
_reflns_number_gt 1771
_reflns_number_total 1839
_reflns_threshold_expression 'I > 2\s(I)'
_cod_data_source_file c8dt02354a2.cif
_cod_data_source_block a
_cod_depositor_comments 'Adding full bibliography for 7047370--7047372.cif.'
_cod_database_code 7047370
_shelx_shelxl_version_number 2014/7
_shelx_space_group_comment
;
The symmetry employed for this shelxl refinement is uniquely defined
by the following loop, which should always be used as a source of
symmetry information in preference to the above space-group names.
They are only intended as comments.
;
_shelx_estimated_absorpt_t_min 0.057
_shelx_estimated_absorpt_t_max 0.134

loop_
_space_group_symop_operation_xyz
'x, y, z'
'-x+1/2, -y, z+1/2'
'x+1/2, -y+1/2, -z'
'-x, y+1/2, -z+1/2'
'-x, -y, -z'
'x-1/2, y, -z-1/2'
'-x-1/2, y-1/2, z'
'x, -y-1/2, z-1/2'

loop_
_atom_site_label
_atom_site_type_symbol
_atom_site_fract_x
_atom_site_fract_y
_atom_site_fract_z
_atom_site_U_iso_or_equiv
_atom_site_adp_type
_atom_site_occupancy
_atom_site_site_symmetry_order
_atom_site_calc_flag
_atom_site_refinement_flags_posn
_atom_site_refinement_flags_adp
Bi1 Bi -0.16578(2) 0.10397(2) -0.29426(2) 0.00807(5) Uani 1 1 d . .
Se1 Se 0.04761(2) 0.19382(4) -0.21811(2) 0.00865(7) Uani 1 1 d . .
Se2 Se -0.19330(2) 0.36436(4) -0.46325(2) 0.00861(7) Uani 1 1 d . .
Co1 Co 0.04586(3) 0.39141(5) -0.41496(3) 0.00817(9) Uani 1 1 d . .
Cl1 Cl -0.21029(5) -0.15779(10) -0.15308(5) 0.01626(15) Uani 1 1 d . .
O1 O -0.01717(15) 0.2600(3) -0.30926(13) 0.0129(4) Uani 1 1 d . .
O2 O -0.08721(14) 0.4681(3) -0.47287(13) 0.0124(4) Uani 1 1 d . .
O3 O -0.04700(15) 0.1198(3) -0.16009(14) 0.0108(4) Uani 1 1 d . .
O4 O -0.28009(16) -0.0925(3) -0.35352(14) 0.0165(5) Uani 1 1 d . .
O5 O 0.06522(17) 0.3910(3) -0.16489(15) 0.0157(5) Uani 1 1 d . .
O6 O -0.16043(16) 0.1515(3) -0.44394(14) 0.0138(4) Uani 1 1 d . .
O7 O 0.06420(19) 0.1584(3) -0.48261(15) 0.0225(5) Uani 1 1 d . .
H1 H 0.0562 0.1374 -0.5369 0.034 Uiso 1 1 d R U
H2 H 0.1033 0.0848 -0.4641 0.034 Uiso 1 1 d R U

loop_
_atom_site_aniso_label
_atom_site_aniso_U_11
_atom_site_aniso_U_22
_atom_site_aniso_U_33
_atom_site_aniso_U_23
_atom_site_aniso_U_13
_atom_site_aniso_U_12
Bi1 0.00871(7) 0.00865(7) 0.00686(7) 0.00014(3) -0.00033(3) 0.00024(3)
Se1 0.00878(13) 0.00958(13) 0.00760(13) 0.00235(10) -0.00139(10) -0.00064(10)
Se2 0.00849(13) 0.01111(13) 0.00622(13) 0.00263(10) -0.00061(10) -0.00013(10)
Co1 0.01160(19) 0.00896(18) 0.00393(17) 0.00027(12) 0.00064(13) 0.00010(13)
Cl1 0.0167(3) 0.0207(4) 0.0114(3) 0.0029(3) -0.0008(3) -0.0051(3)
O1 0.0125(10) 0.0193(11) 0.0068(9) 0.0045(8) -0.0038(8) -0.0042(8)
O2 0.0105(9) 0.0158(10) 0.0109(10) 0.0054(8) 0.0004(7) -0.0040(8)
O3 0.0120(10) 0.0116(10) 0.0088(10) 0.0037(7) -0.0006(8) -0.0020(7)
O4 0.0192(12) 0.0218(11) 0.0085(10) 0.0032(8) -0.0056(8) -0.0102(9)
O5 0.0214(12) 0.0160(11) 0.0097(10) -0.0011(8) -0.0002(9) -0.0112(8)
O6 0.0234(12) 0.0089(10) 0.0090(10) 0.0012(8) -0.0001(8) 0.0010(8)
O7 0.0381(14) 0.0160(11) 0.0134(11) -0.0054(9) -0.0012(10) 0.0064(10)

loop_
_atom_type_symbol
_atom_type_description
_atom_type_scat_dispersion_real
_atom_type_scat_dispersion_imag
_atom_type_scat_source
Bi Bi -4.1077 10.2566 'International Tables Vol C Tables 4.2.6.8 and 6.1.1.4'
Cl Cl 0.1484 0.1585 'International Tables Vol C Tables 4.2.6.8 and 6.1.1.4'
Co Co 0.3494 0.9721 'International Tables Vol C Tables 4.2.6.8 and 6.1.1.4'
H H 0.0000 0.0000 'International Tables Vol C Tables 4.2.6.8 and 6.1.1.4'
O O 0.0106 0.0060 'International Tables Vol C Tables 4.2.6.8 and 6.1.1.4'
Se Se -0.0929 2.2259 'International Tables Vol C Tables 4.2.6.8 and 6.1.1.4'

loop_
_geom_angle_atom_site_label_1
_geom_angle_atom_site_label_2
_geom_angle_atom_site_label_3
_geom_angle
_geom_angle_site_symmetry_1
_geom_angle_site_symmetry_3
O5 Bi1 O6 79.80(8) 4_544 .
O5 Bi1 O4 82.62(9) 4_544 .
O6 Bi1 O4 75.60(8) . .
O5 Bi1 O1 77.32(8) 4_544 .
O6 Bi1 O1 78.55(7) . .
O4 Bi1 O1 149.63(7) . .
O5 Bi1 O4 137.49(7) 4_544 7_565
O6 Bi1 O4 61.89(7) . 7_565
O4 Bi1 O4 103.40(5) . 7_565
O1 Bi1 O4 77.64(7) . 7_565
O5 Bi1 O3 80.80(7) 4_544 .
O6 Bi1 O3 136.91(7) . .
O4 Bi1 O3 138.71(7) . .
O1 Bi1 O3 59.77(6) . .
O4 Bi1 O3 114.31(7) 7_565 .
O5 Bi1 Cl1 81.12(6) 4_544 .
O6 Bi1 Cl1 144.76(6) . .
O4 Bi1 Cl1 72.77(5) . .
O1 Bi1 Cl1 125.24(5) . .
O4 Bi1 Cl1 141.20(5) 7_565 .
O3 Bi1 Cl1 67.47(5) . .
O5 Bi1 Se2 107.59(6) 4_544 .
O6 Bi1 Se2 30.04(5) . .
O4 Bi1 Se2 90.50(5) . .
O1 Bi1 Se2 74.41(5) . .
O4 Bi1 Se2 31.93(5) 7_565 .
O3 Bi1 Se2 130.57(4) . .
Cl1 Bi1 Se2 160.269(16) . .
O3 Se1 O5 99.44(10) . .
O3 Se1 O1 95.14(10) . .
O5 Se1 O1 101.11(11) . .
O2 Se2 O6 102.46(10) . .
O2 Se2 O4 100.65(11) . 7_565
O6 Se2 O4 94.40(10) . 7_565
O2 Se2 Bi1 104.18(7) . .
O6 Se2 Bi1 41.96(7) . .
O4 Se2 Bi1 52.59(7) 7_565 .
O7 Co1 O3 171.72(9) . 4_554
O7 Co1 O1 91.02(9) . .
O3 Co1 O1 89.41(8) 4_554 .
O7 Co1 O2 90.35(9) . 5_564
O3 Co1 O2 90.52(8) 4_554 5_564
O1 Co1 O2 170.95(8) . 5_564
O7 Co1 O2 98.21(9) . .
O3 Co1 O2 90.01(8) 4_554 .
O1 Co1 O2 93.86(8) . .
O2 Co1 O2 77.09(8) 5_564 .
O7 Co1 Cl1 87.60(7) . 4_554
O3 Co1 Cl1 84.13(6) 4_554 4_554
O1 Co1 Cl1 90.64(6) . 4_554
O2 Co1 Cl1 98.36(6) 5_564 4_554
O2 Co1 Cl1 172.58(6) . 4_554
Co1 Cl1 Bi1 89.80(2) 4_544 .
Se1 O1 Co1 121.52(11) . .
Se1 O1 Bi1 104.00(9) . .
Co1 O1 Bi1 132.69(9) . .
Se2 O2 Co1 123.70(11) . 5_564
Se2 O2 Co1 127.50(11) . .
Co1 O2 Co1 102.91(8) 5_564 .
Se1 O3 Co1 123.66(11) . 4_544
Se1 O3 Bi1 97.00(9) . .
Co1 O3 Bi1 112.67(8) 4_544 .
Se2 O4 Bi1 128.89(11) 7 .
Se2 O4 Bi1 95.48(9) 7 7
Bi1 O4 Bi1 129.23(9) . 7
Se1 O5 Bi1 126.52(12) . 4_554
Se2 O6 Bi1 108.00(10) . .
Co1 O7 H1 128.9 . .
Co1 O7 H2 119.7 . .
H1 O7 H2 106.7 . .

loop_
_geom_bond_atom_site_label_1
_geom_bond_atom_site_label_2
_geom_bond_distance
_geom_bond_site_symmetry_2
Bi1 O5 2.232(2) 4_544
Bi1 O6 2.275(2) .
Bi1 O4 2.364(2) .
Bi1 O1 2.411(2) .
Bi1 O4 2.582(2) 7_565
Bi1 O3 2.617(2) .
Bi1 Cl1 2.9686(7) .
Bi1 Se2 3.2355(3) .
Se1 O3 1.685(2) .
Se1 O5 1.713(2) .
Se1 O1 1.717(2) .
Se2 O2 1.6920(19) .
Se2 O6 1.703(2) .
Se2 O4 1.719(2) 7_565
Co1 O7 2.053(2) .
Co1 O3 2.065(2) 4_554
Co1 O1 2.071(2) .
Co1 O2 2.0741(19) 5_564
Co1 O2 2.143(2) .
Co1 Cl1 2.5538(8) 4_554
Cl1 Co1 2.5539(8) 4_544
O2 Co1 2.0741(19) 5_564
O3 Co1 2.065(2) 4_544
O4 Se2 1.719(2) 7
O4 Bi1 2.582(2) 7
O5 Bi1 2.232(2) 4_554
O7 H1 0.8367 .
O7 H2 0.8310 .

loop_
_geom_torsion_atom_site_label_1
_geom_torsion_atom_site_label_2
_geom_torsion_atom_site_label_3
_geom_torsion_atom_site_label_4
_geom_torsion
_geom_torsion_site_symmetry_1
_geom_torsion_site_symmetry_4
O3 Se1 O1 Co1 175.02(13) . .
O5 Se1 O1 Co1 74.34(15) . .
O3 Se1 O1 Bi1 -18.43(11) . .
O5 Se1 O1 Bi1 -119.11(10) . .
O6 Se2 O2 Co1 121.85(13) . 5_564
O4 Se2 O2 Co1 -141.16(13) 7_565 5_564
Bi1 Se2 O2 Co1 165.00(10) . 5_564
O6 Se2 O2 Co1 -26.37(16) . .
O4 Se2 O2 Co1 70.61(15) 7_565 .
Bi1 Se2 O2 Co1 16.77(14) . .
O5 Se1 O3 Co1 -118.03(14) . 4_544
O1 Se1 O3 Co1 139.78(13) . 4_544
O5 Se1 O3 Bi1 118.72(9) . .
O1 Se1 O3 Bi1 16.54(10) . .
O3 Se1 O5 Bi1 -171.86(14) . 4_554
O1 Se1 O5 Bi1 -74.66(16) . 4_554
O2 Se2 O6 Bi1 97.44(11) . .
O4 Se2 O6 Bi1 -4.50(12) 7_565 .
